data_2234449
loop_
_publ_author_name
'Ha, Kwang'

_publ_section_title
;
 (Di-2-pyridylamine-\k^2^<i>N</i>^2^,<i>N</i>^2'^)diiodidoplatinum(II)
;
_journal_coeditor_code WM2603
_journal_issue 4
_journal_name_full 'Acta Crystallographica Section E'
_journal_page_first m479
_journal_paper_doi 10.1107/S1600536812011907
_journal_volume 68
_journal_year 2012
_chemical_formula_iupac '[Pt I2 (C10 H9 N3)]'
_chemical_formula_moiety 'C10 H9 I2 N3 Pt'
_chemical_formula_sum 'C10 H9 I2 N3 Pt'
_chemical_formula_weight 620.09
_chemical_name_systematic
;
(Di-2-pyridylamine-\k^2^<i>N</i>^2^,<i>N</i>^2'^)diiodidoplatinum(II)
;
_space_group_IT_number 14
_symmetry_cell_setting monoclinic
_symmetry_space_group_name_Hall '-P 2yn'
_symmetry_space_group_name_H-M 'P 1 21/n 1'
_atom_sites_solution_hydrogens geom
_atom_sites_solution_primary direct
_atom_sites_solution_secondary difmap
_cell_angle_alpha 90.00
_cell_angle_beta 102.1480(10)
_cell_angle_gamma 90.00
_cell_formula_units_Z 4
_cell_length_a 8.2354(6)
_cell_length_b 9.7940(7)
_cell_length_c 16.4702(12)
_cell_measurement_reflns_used 4677
_cell_measurement_temperature 200(2)
_cell_measurement_theta_max 26.02
_cell_measurement_theta_min 2.43
_cell_volume 1298.70(16)
_computing_cell_refinement 'SAINT (Bruker, 2000)'
_computing_data_collection 'SMART (Bruker, 2000)'
_computing_data_reduction 'SAINT (Bruker, 2000)'
_computing_molecular_graphics 'ORTEP-3 (Farrugia, 1997) and PLATON (Spek, 2009)'
_computing_publication_material 'SHELXL97 (Sheldrick, 2008)'
_computing_structure_refinement 'SHELXL97 (Sheldrick, 2008)'
_computing_structure_solution 'SHELXS97 (Sheldrick, 2008)'
_diffrn_ambient_temperature 200(2)
_diffrn_measured_fraction_theta_full 0.988
_diffrn_measured_fraction_theta_max 0.988
_diffrn_measurement_device_type 'Bruker SMART 1000 CCD'
_diffrn_measurement_method '\f and \w scans'
_diffrn_radiation_monochromator graphite
_diffrn_radiation_source 'fine-focus sealed tube'
_diffrn_radiation_type MoK\a
_diffrn_radiation_wavelength 0.71073
_diffrn_reflns_av_R_equivalents 0.0277
_diffrn_reflns_av_sigmaI/netI 0.0314
_diffrn_reflns_limit_h_max 9
_diffrn_reflns_limit_h_min -10
_diffrn_reflns_limit_k_max 9
_diffrn_reflns_limit_k_min -12
_diffrn_reflns_limit_l_max 20
_diffrn_reflns_limit_l_min -20
_diffrn_reflns_number 7763
_diffrn_reflns_theta_full 26.02
_diffrn_reflns_theta_max 26.02
_diffrn_reflns_theta_min 2.43
_diffrn_standards_decay_% 0
_diffrn_standards_interval_count 0
_diffrn_standards_interval_time 0
_diffrn_standards_number 0
_exptl_absorpt_coefficient_mu 15.535
_exptl_absorpt_correction_T_max 1.000000
_exptl_absorpt_correction_T_min 0.752718
_exptl_absorpt_correction_type multi-scan
_exptl_absorpt_process_details '(SADABS; Bruker, 2000)'
_exptl_crystal_colour yellow
_exptl_crystal_density_diffrn 3.171
_exptl_crystal_density_method 'not measured'
_exptl_crystal_description block
_exptl_crystal_F_000 1096
_exptl_crystal_size_max 0.16
_exptl_crystal_size_mid 0.12
_exptl_crystal_size_min 0.08
_refine_diff_density_max 1.468
_refine_diff_density_min -1.309
_refine_ls_extinction_method none
_refine_ls_goodness_of_fit_ref 1.069
_refine_ls_hydrogen_treatment constr
_refine_ls_matrix_type full
_refine_ls_number_parameters 145
_refine_ls_number_reflns 2527
_refine_ls_number_restraints 0
_refine_ls_restrained_S_all 1.069
_refine_ls_R_factor_all 0.0376
_refine_ls_R_factor_gt 0.0305
_refine_ls_shift/su_max 0.000
_refine_ls_shift/su_mean 0.000
_refine_ls_structure_factor_coef Fsqd
_refine_ls_weighting_details 'calc w=1/[\s^2^(Fo^2^)+(0.0328P)^2^+7.7728P] where P=(Fo^2^+2Fc^2^)/3'
_refine_ls_weighting_scheme calc
_refine_ls_wR_factor_gt 0.0726
_refine_ls_wR_factor_ref 0.0768
_reflns_number_gt 2206
_reflns_number_total 2527
_reflns_threshold_expression I>2sigma(I)
_cod_data_source_file wm2603.cif
_cod_data_source_block I
_cod_original_sg_symbol_H-M 'P 21/n'
_cod_database_code 2234449
_cod_database_fobs_code 2234449

loop_
_symmetry_equiv_pos_as_xyz
'x, y, z'
'-x+1/2, y+1/2, -z+1/2'
'-x, -y, -z'
'x-1/2, -y-1/2, z-1/2'

loop_
_atom_site_type_symbol
_atom_site_label
_atom_site_fract_x
_atom_site_fract_y
_atom_site_fract_z
_atom_site_U_iso_or_equiv
_atom_site_adp_type
_atom_site_calc_flag
_atom_site_refinement_flags
_atom_site_occupancy
_atom_site_symmetry_multiplicity
Pt Pt1 0.06711(4) 0.84628(3) 0.151994(17) 0.02326(11) Uani d . 1 1
I I1 0.24006(8) 1.04400(6) 0.23202(3) 0.04146(18) Uani d . 1 1
I I2 -0.14376(8) 0.86265(7) 0.24634(4) 0.04368(18) Uani d . 1 1
N N1 0.2236(8) 0.8338(7) 0.0719(4) 0.0272(15) Uani d . 1 1
N N2 -0.0138(9) 0.8279(7) -0.0353(4) 0.0289(15) Uani d . 1 1
H H2N -0.0582 0.8189 -0.0911 0.043 Uiso d R 1 1
N N3 -0.0752(8) 0.7046(7) 0.0769(4) 0.0239(14) Uani d . 1 1
C C1 0.3928(11) 0.8266(8) 0.0968(6) 0.0326(19) Uani d . 1 1
H H1 0.4403 0.8184 0.1543 0.039 Uiso calc R 1 1
C C2 0.4957(11) 0.8309(9) 0.0416(6) 0.035(2) Uani d . 1 1
H H2 0.6126 0.8244 0.0605 0.042 Uiso calc R 1 1
C C3 0.4278(12) 0.8447(8) -0.0417(6) 0.038(2) Uani d . 1 1
H H3 0.4979 0.8505 -0.0806 0.046 Uiso calc R 1 1
C C4 0.2564(11) 0.8501(8) -0.0688(5) 0.0313(19) Uani d . 1 1
H H4 0.2077 0.8616 -0.1260 0.038 Uiso calc R 1 1
C C5 0.1575(10) 0.8384(8) -0.0103(5) 0.0242(17) Uani d . 1 1
C C6 -0.0991(9) 0.7231(8) -0.0054(5) 0.0232(16) Uani d . 1 1
C C7 -0.2111(11) 0.6449(9) -0.0613(5) 0.035(2) Uani d . 1 1
H H7 -0.2327 0.6645 -0.1191 0.041 Uiso calc R 1 1
C C8 -0.2908(11) 0.5374(9) -0.0309(6) 0.037(2) Uani d . 1 1
H H8 -0.3666 0.4810 -0.0677 0.044 Uiso calc R 1 1
C C9 -0.2582(11) 0.5140(9) 0.0534(6) 0.038(2) Uani d . 1 1
H H9 -0.3101 0.4400 0.0753 0.046 Uiso calc R 1 1
C C10 -0.1502(10) 0.5980(9) 0.1058(6) 0.0315(19) Uani d . 1 1
H H10 -0.1278 0.5807 0.1638 0.038 Uiso calc R 1 1

loop_
_atom_site_aniso_label
_atom_site_aniso_U_11
_atom_site_aniso_U_22
_atom_site_aniso_U_33
_atom_site_aniso_U_12
_atom_site_aniso_U_13
_atom_site_aniso_U_23
Pt1 0.02847(18) 0.02197(18) 0.01700(16) -0.00104(12) -0.00054(12) 0.00125(12)
I1 0.0546(4) 0.0355(3) 0.0275(3) -0.0086(3) -0.0067(3) -0.0009(3)
I2 0.0488(4) 0.0540(4) 0.0301(3) 0.0015(3) 0.0125(3) -0.0015(3)
N1 0.031(4) 0.023(4) 0.024(3) -0.001(3) -0.001(3) 0.001(3)
N2 0.033(4) 0.031(4) 0.020(3) -0.004(3) -0.001(3) 0.001(3)
N3 0.023(3) 0.023(3) 0.024(3) 0.003(3) 0.002(3) 0.002(3)
C1 0.034(5) 0.026(4) 0.036(5) -0.002(4) 0.002(4) 0.000(4)
C2 0.030(5) 0.033(5) 0.043(5) 0.000(4) 0.006(4) -0.002(4)
C3 0.043(5) 0.023(5) 0.053(6) 0.000(4) 0.021(5) 0.003(4)
C4 0.039(5) 0.030(5) 0.026(4) 0.000(4) 0.011(4) -0.002(4)
C5 0.034(4) 0.017(4) 0.023(4) -0.001(3) 0.007(3) -0.002(3)
C6 0.025(4) 0.016(4) 0.026(4) 0.002(3) 0.000(3) 0.001(3)
C7 0.036(5) 0.039(5) 0.027(4) -0.002(4) 0.003(4) -0.004(4)
C8 0.033(5) 0.026(5) 0.048(6) -0.005(4) 0.000(4) -0.012(4)
C9 0.042(5) 0.023(4) 0.048(6) -0.011(4) 0.008(4) -0.005(4)
C10 0.035(5) 0.023(4) 0.036(5) 0.000(4) 0.005(4) 0.006(4)

loop_
_atom_type_symbol
_atom_type_description
_atom_type_scat_dispersion_real
_atom_type_scat_dispersion_imag
_atom_type_scat_source
C C 0.0033 0.0016 'International Tables Vol C Tables 4.2.6.8 and 6.1.1.4'
H H 0.0000 0.0000 'International Tables Vol C Tables 4.2.6.8 and 6.1.1.4'
I I -0.4742 1.8119 'International Tables Vol C Tables 4.2.6.8 and 6.1.1.4'
N N 0.0061 0.0033 'International Tables Vol C Tables 4.2.6.8 and 6.1.1.4'
Pt Pt -1.7033 8.3905 'International Tables Vol C Tables 4.2.6.8 and 6.1.1.4'

loop_
_geom_angle_atom_site_label_1
_geom_angle_atom_site_label_2
_geom_angle_atom_site_label_3
_geom_angle
_geom_angle_publ_flag
N1 Pt1 N3 85.9(3) y
N1 Pt1 I2 176.88(18) ?
N3 Pt1 I2 91.94(18) ?
N1 Pt1 I1 91.11(18) ?
N3 Pt1 I1 173.33(18) ?
I2 Pt1 I1 90.85(2) y
C5 N1 C1 118.2(7) ?
C5 N1 Pt1 118.2(5) ?
C1 N1 Pt1 123.6(6) ?
C5 N2 C6 120.5(6) ?
C5 N2 H2N 117.9 ?
C6 N2 H2N 99.2 ?
C6 N3 C10 118.8(7) ?
C6 N3 Pt1 117.5(5) ?
C10 N3 Pt1 123.7(6) ?
C2 C1 N1 122.2(8) ?
C2 C1 H1 118.9 ?
N1 C1 H1 118.9 ?
C1 C2 C3 119.2(8) ?
C1 C2 H2 120.4 ?
C3 C2 H2 120.4 ?
C2 C3 C4 119.7(9) ?
C2 C3 H3 120.1 ?
C4 C3 H3 120.1 ?
C3 C4 C5 118.6(8) ?
C3 C4 H4 120.7 ?
C5 C4 H4 120.7 ?
N1 C5 N2 117.7(7) ?
N1 C5 C4 121.7(8) ?
N2 C5 C4 120.5(7) ?
N3 C6 C7 122.1(7) ?
N3 C6 N2 118.7(7) ?
C7 C6 N2 119.1(7) ?
C8 C7 C6 118.5(8) ?
C8 C7 H7 120.7 ?
C6 C7 H7 120.7 ?
C9 C8 C7 118.9(8) ?
C9 C8 H8 120.6 ?
C7 C8 H8 120.6 ?
C10 C9 C8 119.8(8) ?
C10 C9 H9 120.1 ?
C8 C9 H9 120.1 ?
N3 C10 C9 121.7(8) ?
N3 C10 H10 119.2 ?
C9 C10 H10 119.2 ?

loop_
_geom_bond_atom_site_label_1
_geom_bond_atom_site_label_2
_geom_bond_distance
_geom_bond_publ_flag
Pt1 N1 2.033(7) y
Pt1 N3 2.055(6) y
Pt1 I2 2.5675(7) y
Pt1 I1 2.5934(7) y
N1 C5 1.349(10) ?
N1 C1 1.369(11) ?
N2 C5 1.388(10) ?
N2 C6 1.390(10) ?
N2 H2N 0.9196 ?
N3 C6 1.340(10) ?
N3 C10 1.349(10) ?
C1 C2 1.368(13) ?
C1 H1 0.9500 ?
C2 C3 1.374(13) ?
C2 H2 0.9500 ?
C3 C4 1.390(13) ?
C3 H3 0.9500 ?
C4 C5 1.391(12) ?
C4 H4 0.9500 ?
C6 C7 1.389(11) ?
C7 C8 1.388(13) ?
C7 H7 0.9500 ?
C8 C9 1.377(13) ?
C8 H8 0.9500 ?
C9 C10 1.375(12) ?
C9 H9 0.9500 ?
C10 H10 0.9500 ?

loop_
_geom_hbond_atom_site_label_D
_geom_hbond_atom_site_label_H
_geom_hbond_atom_site_label_A
_geom_hbond_site_symmetry_A
_geom_hbond_distance_DH
_geom_hbond_distance_HA
_geom_hbond_distance_DA
_geom_hbond_angle_DHA
N2 H2N I1 3_575 0.92 2.82 3.607(7) 143.8

loop_
_geom_torsion_atom_site_label_1
_geom_torsion_atom_site_label_2
_geom_torsion_atom_site_label_3
_geom_torsion_atom_site_label_4
_geom_torsion
N3 Pt1 N1 C5 46.4(6)
I1 Pt1 N1 C5 -127.7(6)
N3 Pt1 N1 C1 -136.3(6)
I1 Pt1 N1 C1 49.6(6)
N1 Pt1 N3 C6 -44.0(6)
I2 Pt1 N3 C6 133.8(5)
N1 Pt1 N3 C10 138.6(7)
I2 Pt1 N3 C10 -43.6(6)
C5 N1 C1 C2 3.4(12)
Pt1 N1 C1 C2 -173.9(6)
N1 C1 C2 C3 0.9(13)
C1 C2 C3 C4 -1.9(13)
C2 C3 C4 C5 -1.3(12)
C1 N1 C5 N2 171.8(7)
Pt1 N1 C5 N2 -10.8(9)
C1 N1 C5 C4 -6.7(11)
Pt1 N1 C5 C4 170.7(6)
C6 N2 C5 N1 -50.2(10)
C6 N2 C5 C4 128.4(8)
C3 C4 C5 N1 5.8(12)
C3 C4 C5 N2 -172.7(7)
C10 N3 C6 C7 6.6(12)
Pt1 N3 C6 C7 -170.9(6)
C10 N3 C6 N2 -176.1(7)
Pt1 N3 C6 N2 6.4(9)
C5 N2 C6 N3 52.8(10)
C5 N2 C6 C7 -129.9(8)
N3 C6 C7 C8 -5.1(13)
N2 C6 C7 C8 177.6(8)
C6 C7 C8 C9 1.1(13)
C7 C8 C9 C10 1.1(14)
C6 N3 C10 C9 -4.2(12)
Pt1 N3 C10 C9 173.1(7)
C8 C9 C10 N3 0.5(14)
